data_7042501
loop_
_publ_author_name
'Szimhardt, Norbert'
'B\"olter, Marc F'
'Born, Maximilian'
'Klap\"otke, Thomas M'
'Stierstorfer, J\"org'

_publ_section_title
;
 Metal salts and complexes of 1,1'-dinitramino-5,5'-bitetrazole.
;
_journal_issue 15
_journal_name_full 'Dalton transactions (Cambridge, England : 2003)'
_journal_page_first 5033
_journal_page_last 5040
_journal_paper_doi 10.1039/c7dt00536a
_journal_volume 46
_journal_year 2017
_chemical_formula_moiety ' 	C2 N12 O4, H12 N4 Zn'
_chemical_formula_sum 'C2 H12 N16 O4 Zn'
_chemical_formula_weight 389.65
_chemical_name_common 'tetrammine zinc(II) 1,1-dinitramino-5,5-bitetrazolate'
_chemical_name_systematic
;
tetrammine zinc(II) 1,1-dinitramino-5,5-bitetrazolate
;
_space_group_IT_number 14
_symmetry_cell_setting monoclinic
_symmetry_Int_Tables_number 14
_symmetry_space_group_name_Hall '-P 2yn'
_symmetry_space_group_name_H-M 'P 1 21/n 1'
_atom_sites_solution_hydrogens difmap
_audit_creation_date
;
'Thu Sep 08 08:00:33 2016'
;
_audit_creation_method SHELXL-2013
_audit_update_record
;
2016-10-18 deposited with the CCDC.
2017-03-16 downloaded from the CCDC.
;
_cell_angle_alpha 90
_cell_angle_beta 94.149(3)
_cell_angle_gamma 90
_cell_formula_units_Z 4
_cell_length_a 10.2414(3)
_cell_length_b 10.6483(3)
_cell_length_c 13.1297(4)
_cell_measurement_reflns_used 3837
_cell_measurement_temperature 173(2)
_cell_measurement_theta_max 31.6790
_cell_measurement_theta_min 4.4010
_cell_volume 1428.09(7)
_computing_cell_refinement
;
CrysAlisPro, Agilent Technologies,
Version 1.171.37.33 (release 27-03-2014 CrysAlis171 .NET)
(compiled Mar 27 2014,17:12:48)
;
_computing_data_collection
;
CrysAlisPro, Agilent Technologies,
Version 1.171.37.33 (release 27-03-2014 CrysAlis171 .NET)
(compiled Mar 27 2014,17:12:48)
;
_computing_data_reduction
;
CrysAlisPro, Agilent Technologies,
Version 1.171.37.33 (release 27-03-2014 CrysAlis171 .NET)
(compiled Mar 27 2014,17:12:48)
;
_computing_structure_refinement 'SHELXL-2013 (Sheldrick, 2013)'
_diffrn_ambient_temperature 173(2)
_diffrn_detector 'CCD plate'
_diffrn_detector_area_resol_mean 15.9809
_diffrn_detector_type Sapphire3
_diffrn_measured_fraction_theta_full 0.996
_diffrn_measured_fraction_theta_max 0.996
_diffrn_measurement_details
;
#__ type_ start__ end____ width___ exp.time_
  1 omega   43.00  111.00   1.0000   32.0000
omega____ theta____ kappa____ phi______ frames
    -       29.7932 -179.0000  -90.0000 68

#__ type_ start__ end____ width___ exp.time_
  2 omega  -21.00   74.00   1.0000   32.0000
omega____ theta____ kappa____ phi______ frames
    -       29.7932  -99.0000  -30.0000 95

#__ type_ start__ end____ width___ exp.time_
  3 omega   71.00  112.00   1.0000   32.0000
omega____ theta____ kappa____ phi______ frames
    -       29.7932 -179.0000 -180.0000 41

#__ type_ start__ end____ width___ exp.time_
  4 omega   -1.00  102.00   1.0000   32.0000
omega____ theta____ kappa____ phi______ frames
    -       29.7932   77.0000 -120.0000 103

#__ type_ start__ end____ width___ exp.time_
  5 omega  -31.00   24.00   1.0000   32.0000
omega____ theta____ kappa____ phi______ frames
    -       29.7932  -77.0000  120.0000 55

#__ type_ start__ end____ width___ exp.time_
  6 omega  -27.00   83.00   1.0000   32.0000
omega____ theta____ kappa____ phi______ frames
    -       29.7932  -19.0000  -60.0000 110

;
_diffrn_measurement_device 'four-circle diffractometer'
_diffrn_measurement_device_type 'Xcalibur, Sapphire3'
_diffrn_measurement_method '\w scans'
_diffrn_orient_matrix_UB_11 -0.0211918000
_diffrn_orient_matrix_UB_12 -0.0580099000
_diffrn_orient_matrix_UB_13 0.0195753000
_diffrn_orient_matrix_UB_21 -0.0566496000
_diffrn_orient_matrix_UB_22 0.0020480000
_diffrn_orient_matrix_UB_23 -0.0344175000
_diffrn_orient_matrix_UB_31 0.0341044000
_diffrn_orient_matrix_UB_32 -0.0326462000
_diffrn_orient_matrix_UB_33 -0.0369845000
_diffrn_radiation_monochromator graphite
_diffrn_radiation_probe x-ray
_diffrn_radiation_type MoK\a
_diffrn_radiation_wavelength 0.71073
_diffrn_reflns_av_R_equivalents 0.0304
_diffrn_reflns_av_sigmaI/netI 0.0535
_diffrn_reflns_av_unetI/netI 0.0262
_diffrn_reflns_Laue_measured_fraction_full 0.996
_diffrn_reflns_Laue_measured_fraction_max 0.996
_diffrn_reflns_limit_h_max 12
_diffrn_reflns_limit_h_min -12
_diffrn_reflns_limit_k_max 8
_diffrn_reflns_limit_k_min -13
_diffrn_reflns_limit_l_max 14
_diffrn_reflns_limit_l_min -16
_diffrn_reflns_number 10947
_diffrn_reflns_point_group_measured_fraction_full 0.996
_diffrn_reflns_point_group_measured_fraction_max 0.996
_diffrn_reflns_theta_full 25.242
_diffrn_reflns_theta_max 26.000
_diffrn_reflns_theta_min 4.132
_diffrn_source 'Enhance (Mo) X-ray Source'
_exptl_absorpt_coefficient_mu 1.774
_exptl_absorpt_correction_T_max 0.99999
_exptl_absorpt_correction_T_min 0.94019
_exptl_absorpt_correction_type multi-scan
_exptl_absorpt_process_details
;
CrysAlisPro, Agilent Technologies,
Version 1.171.37.33 (release 27-03-2014 CrysAlis171 .NET)
(compiled Mar 27 2014,17:12:48)
Empirical absorption correction using spherical harmonics,
 implemented in SCALE3 ABSPACK scaling algorithm.
;
_exptl_crystal_colour colorless
_exptl_crystal_density_diffrn 1.812
_exptl_crystal_description rod
_exptl_crystal_F_000 792
_exptl_crystal_size_max 0.200
_exptl_crystal_size_mid 0.130
_exptl_crystal_size_min 0.100
_refine_diff_density_max 0.585
_refine_diff_density_min -0.365
_refine_diff_density_rms 0.060
_refine_ls_extinction_method none
_refine_ls_goodness_of_fit_ref 1.032
_refine_ls_hydrogen_treatment refall
_refine_ls_matrix_type full
_refine_ls_number_parameters 256
_refine_ls_number_reflns 2785
_refine_ls_number_restraints 0
_refine_ls_restrained_S_all 1.032
_refine_ls_R_factor_all 0.0353
_refine_ls_R_factor_gt 0.0257
_refine_ls_shift/su_max 0.001
_refine_ls_shift/su_mean 0.000
_refine_ls_structure_factor_coef Fsqd
_refine_ls_weighting_details 'w=1/[\s^2^(Fo^2^)+(0.0318P)^2^+0.7186P] where P=(Fo^2^+2Fc^2^)/3'
_refine_ls_weighting_scheme calc
_refine_ls_wR_factor_gt 0.0620
_refine_ls_wR_factor_ref 0.0675
_reflns_Friedel_coverage 0.000
_reflns_number_gt 2310
_reflns_number_total 2785
_reflns_threshold_expression 'I > 2\s(I)'
_cod_data_source_file c7dt00536a2.cif
_cod_data_source_block lx412
_cod_depositor_comments 'Adding full bibliography for 7042497--7042508.cif.'
_cod_database_code 7042501
_shelx_space_group_comment
;
The symmetry employed for this shelxl refinement is uniquely defined
by the following loop, which should always be used as a source of
symmetry information in preference to the above space-group names.
They are only intended as comments.
;
_shelx_estimated_absorpt_t_min 0.718
_shelx_estimated_absorpt_t_max 0.843
_shelxl_version_number 2013-4

loop_
_space_group_symop_operation_xyz
'x, y, z'
'-x+1/2, y+1/2, -z+1/2'
'-x, -y, -z'
'x-1/2, -y-1/2, z-1/2'

loop_
_atom_site_label
_atom_site_type_symbol
_atom_site_fract_x
_atom_site_fract_y
_atom_site_fract_z
_atom_site_U_iso_or_equiv
_atom_site_adp_type
_atom_site_occupancy
_atom_site_site_symmetry_order
_atom_site_calc_flag
O1 O 0.37487(14) 0.24889(13) -0.04288(11) 0.0237(3) Uani 1 1 d
O2 O 0.19270(15) 0.21657(15) -0.13650(12) 0.0290(4) Uani 1 1 d
N1 N 0.34718(16) 0.05091(16) 0.05497(13) 0.0174(4) Uani 1 1 d
N2 N 0.32261(18) 0.05451(17) 0.15470(14) 0.0228(4) Uani 1 1 d
N3 N 0.42927(19) 0.01578(17) 0.20478(14) 0.0256(4) Uani 1 1 d
N4 N 0.52316(18) -0.01301(17) 0.14066(14) 0.0226(4) Uani 1 1 d
N5 N 0.24790(16) 0.07720(16) -0.01996(14) 0.0205(4) Uani 1 1 d
N6 N 0.27549(16) 0.18512(16) -0.06624(13) 0.0200(4) Uani 1 1 d
C1 C 0.46971(19) 0.00877(18) 0.04753(16) 0.0175(4) Uani 1 1 d
O3 O 0.37142(16) 0.26353(16) 0.44820(13) 0.0362(4) Uani 1 1 d
O4 O 0.19726(15) 0.27449(15) 0.53434(13) 0.0325(4) Uani 1 1 d
N7 N 0.49374(16) 0.14007(16) 0.58422(14) 0.0218(4) Uani 1 1 d
N8 N 0.59590(18) 0.19867(17) 0.63337(15) 0.0263(4) Uani 1 1 d
N9 N 0.69991(18) 0.13819(17) 0.61131(15) 0.0270(4) Uani 1 1 d
N10 N 0.66869(17) 0.03969(18) 0.54804(15) 0.0248(4) Uani 1 1 d
N11 N 0.36609(17) 0.17387(18) 0.60438(15) 0.0258(4) Uani 1 1 d
N12 N 0.31275(17) 0.23941(16) 0.52556(14) 0.0232(4) Uani 1 1 d
C2 C 0.5398(2) 0.0430(2) 0.53189(17) 0.0204(4) Uani 1 1 d
Zn Zn 0.53190(2) 0.49777(2) 0.22808(2) 0.01953(9) Uani 1 1 d
N13 N 0.4096(2) 0.6261(2) 0.1598(2) 0.0333(5) Uani 1 1 d
N14 N 0.4974(2) 0.3207(2) 0.1789(2) 0.0296(5) Uani 1 1 d
N15 N 0.72127(19) 0.5363(2) 0.21838(19) 0.0263(4) Uani 1 1 d
N16 N 0.4883(2) 0.5032(2) 0.37475(15) 0.0232(4) Uani 1 1 d
H16B H 0.446(3) 0.569(3) 0.388(2) 0.037(8) Uiso 1 1 d
H15B H 0.738(3) 0.608(3) 0.195(2) 0.033(7) Uiso 1 1 d
H13B H 0.445(3) 0.674(3) 0.122(3) 0.063(11) Uiso 1 1 d
H16C H 0.439(3) 0.441(3) 0.396(2) 0.059(10) Uiso 1 1 d
H14C H 0.554(3) 0.297(3) 0.145(2) 0.054(10) Uiso 1 1 d
H14B H 0.420(4) 0.317(3) 0.146(3) 0.058(10) Uiso 1 1 d
H16A H 0.569(5) 0.499(4) 0.407(3) 0.095(15) Uiso 1 1 d
H13A H 0.380(3) 0.674(3) 0.206(3) 0.063(11) Uiso 1 1 d
H15C H 0.763(4) 0.474(3) 0.186(3) 0.068(11) Uiso 1 1 d
H15A H 0.760(3) 0.533(3) 0.272(3) 0.055(11) Uiso 1 1 d
H14A H 0.494(3) 0.274(4) 0.231(3) 0.074(12) Uiso 1 1 d
H13C H 0.340(4) 0.594(4) 0.134(3) 0.073(12) Uiso 1 1 d

loop_
_atom_site_aniso_label
_atom_site_aniso_U_11
_atom_site_aniso_U_22
_atom_site_aniso_U_33
_atom_site_aniso_U_23
_atom_site_aniso_U_13
_atom_site_aniso_U_12
O1 0.0205(8) 0.0219(8) 0.0284(8) 0.0015(6) -0.0004(6) -0.0073(6)
O2 0.0233(8) 0.0297(9) 0.0321(9) 0.0101(7) -0.0106(7) 0.0007(7)
N1 0.0133(8) 0.0190(8) 0.0196(9) 0.0024(7) -0.0007(7) -0.0005(7)
N2 0.0212(9) 0.0249(9) 0.0224(9) 0.0024(8) 0.0017(8) -0.0001(8)
N3 0.0245(10) 0.0309(10) 0.0214(10) 0.0018(8) 0.0011(8) 0.0009(8)
N4 0.0189(9) 0.0294(10) 0.0191(9) 0.0014(7) -0.0015(7) 0.0010(7)
N5 0.0137(8) 0.0198(9) 0.0270(10) 0.0067(7) -0.0044(7) -0.0020(7)
N6 0.0150(8) 0.0207(9) 0.0244(9) 0.0005(7) 0.0013(7) 0.0006(7)
C1 0.0134(9) 0.0185(10) 0.0201(10) 0.0020(8) -0.0022(8) -0.0015(8)
O3 0.0304(9) 0.0419(10) 0.0369(10) 0.0150(8) 0.0068(8) 0.0009(8)
O4 0.0196(8) 0.0313(9) 0.0463(10) 0.0007(8) 0.0007(7) 0.0077(7)
N7 0.0161(9) 0.0216(9) 0.0275(10) 0.0012(7) 0.0007(7) -0.0003(7)
N8 0.0221(10) 0.0233(10) 0.0328(11) 0.0012(8) -0.0024(8) -0.0039(8)
N9 0.0200(9) 0.0248(10) 0.0359(11) 0.0019(8) -0.0006(8) -0.0043(8)
N10 0.0154(9) 0.0251(9) 0.0336(11) 0.0013(8) -0.0008(8) -0.0014(7)
N11 0.0199(9) 0.0289(10) 0.0290(10) 0.0048(8) 0.0036(8) 0.0046(8)
N12 0.0191(9) 0.0176(9) 0.0329(10) -0.0008(8) 0.0010(8) -0.0005(7)
C2 0.0166(10) 0.0187(10) 0.0260(11) 0.0035(9) 0.0022(9) -0.0002(8)
Zn 0.01592(14) 0.02214(15) 0.02038(15) -0.00091(10) 0.00031(10) -0.00111(9)
N13 0.0260(12) 0.0374(13) 0.0358(13) 0.0118(11) -0.0031(10) 0.0026(10)
N14 0.0248(12) 0.0270(11) 0.0358(13) -0.0052(10) -0.0071(10) 0.0004(9)
N15 0.0188(10) 0.0259(11) 0.0333(12) 0.0077(9) -0.0026(9) -0.0020(8)
N16 0.0206(10) 0.0250(10) 0.0243(10) 0.0017(8) 0.0031(8) 0.0066(9)

loop_
_atom_type_symbol
_atom_type_description
_atom_type_scat_dispersion_real
_atom_type_scat_dispersion_imag
_atom_type_scat_source
C C 0.0033 0.0016 'International Tables Vol C Tables 4.2.6.8 and 6.1.1.4'
N N 0.0061 0.0033 'International Tables Vol C Tables 4.2.6.8 and 6.1.1.4'
O O 0.0106 0.0060 'International Tables Vol C Tables 4.2.6.8 and 6.1.1.4'
Zn Zn 0.2839 1.4301 'International Tables Vol C Tables 4.2.6.8 and 6.1.1.4'
H H 0.0000 0.0000 'International Tables Vol C Tables 4.2.6.8 and 6.1.1.4'

loop_
_geom_angle_atom_site_label_1
_geom_angle_atom_site_label_2
_geom_angle_atom_site_label_3
_geom_angle
_geom_angle_site_symmetry_3
C1 N1 N2 108.69(17) .
C1 N1 N5 130.90(17) .
N2 N1 N5 120.11(16) .
N3 N2 N1 105.81(16) .
N2 N3 N4 111.38(17) .
C1 N4 N3 105.61(17) .
N6 N5 N1 109.03(15) .
O1 N6 O2 122.29(17) .
O1 N6 N5 123.53(17) .
O2 N6 N5 114.18(16) .
N4 C1 N1 108.51(18) .
N4 C1 C1 126.9(2) 3_655
N1 C1 C1 124.6(2) 3_655
N8 N7 C2 108.23(17) .
N8 N7 N11 119.71(17) .
C2 N7 N11 131.37(18) .
N9 N8 N7 106.64(17) .
N8 N9 N10 111.03(17) .
C2 N10 N9 105.37(18) .
N12 N11 N7 108.90(16) .
O3 N12 O4 121.89(19) .
O3 N12 N11 123.19(17) .
O4 N12 N11 114.91(18) .
N10 C2 N7 108.73(19) .
N10 C2 C2 126.1(2) 3_656
N7 C2 C2 125.2(2) 3_656
N15 Zn N16 109.86(10) .
N15 Zn N14 108.70(10) .
N16 Zn N14 106.75(10) .
N15 Zn N13 114.02(10) .
N16 Zn N13 103.43(10) .
N14 Zn N13 113.69(11) .
Zn N13 H13B 114(2) .
Zn N13 H13A 109(2) .
H13B N13 H13A 105(3) .
Zn N13 H13C 113(3) .
H13B N13 H13C 114(3) .
H13A N13 H13C 101(3) .
Zn N14 H14C 111(2) .
Zn N14 H14B 109(2) .
H14C N14 H14B 113(3) .
Zn N14 H14A 108(2) .
H14C N14 H14A 110(3) .
H14B N14 H14A 107(3) .
Zn N15 H15B 115.6(18) .
Zn N15 H15C 112(2) .
H15B N15 H15C 112(3) .
Zn N15 H15A 111(2) .
H15B N15 H15A 106(3) .
H15C N15 H15A 99(3) .
Zn N16 H16B 112.3(18) .
Zn N16 H16C 117(2) .
H16B N16 H16C 104(3) .
Zn N16 H16A 101(3) .
H16B N16 H16A 114(3) .
H16C N16 H16A 109(3) .

loop_
_geom_bond_atom_site_label_1
_geom_bond_atom_site_label_2
_geom_bond_distance
_geom_bond_site_symmetry_2
O1 N6 1.243(2) .
O2 N6 1.253(2) .
N1 C1 1.343(3) .
N1 N2 1.352(2) .
N1 N5 1.391(2) .
N2 N3 1.301(3) .
N3 N4 1.358(3) .
N4 C1 1.324(3) .
N5 N6 1.340(2) .
C1 C1 1.446(4) 3_655
O3 N12 1.244(2) .
O4 N12 1.254(2) .
N7 N8 1.343(2) .
N7 C2 1.345(3) .
N7 N11 1.400(2) .
N8 N9 1.295(3) .
N9 N10 1.362(3) .
N10 C2 1.322(3) .
N11 N12 1.332(3) .
C2 C2 1.451(4) 3_656
Zn N15 1.995(2) .
Zn N16 2.0089(19) .
Zn N14 2.016(2) .
Zn N13 2.019(2) .
N13 H13B 0.81(4) .
N13 H13A 0.87(4) .
N13 H13C 0.84(4) .
N14 H14C 0.79(3) .
N14 H14B 0.88(4) .
N14 H14A 0.85(4) .
N15 H15B 0.84(3) .
N15 H15C 0.91(4) .
N15 H15A 0.79(4) .
N16 H16B 0.85(3) .
N16 H16C 0.89(4) .
N16 H16A 0.91(5) .

loop_
_geom_hbond_atom_site_label_D
_geom_hbond_atom_site_label_H
_geom_hbond_atom_site_label_A
_geom_hbond_distance_DH
_geom_hbond_distance_HA
_geom_hbond_distance_DA
_geom_hbond_angle_DHA
_geom_hbond_site_symmetry_A
N16 H16B N8 0.85(3) 2.52(3) 3.289(3) 150(2) 3_666
N15 H15B O2 0.84(3) 2.16(3) 2.999(3) 172(2) 3_665
N13 H13B O1 0.81(4) 2.33(4) 3.081(3) 153(3) 3_665
N13 H13B O4 0.81(4) 2.66(4) 3.129(3) 119(3) 2
N16 H16C O3 0.89(4) 2.14(4) 3.008(3) 164(3) .
N14 H14C O4 0.79(3) 2.28(3) 3.063(3) 173(3) 4_665
N14 H14B O1 0.88(4) 2.60(3) 3.180(3) 125(3) .
N14 H14B N9 0.88(4) 2.31(4) 3.141(3) 157(3) 4_565
N16 H16A N5 0.91(5) 2.16(5) 3.030(3) 161(3) 4_666
N13 H13A N8 0.87(4) 2.50(4) 3.299(3) 153(3) 3_666
N15 H15C N11 0.91(4) 2.21(4) 3.126(3) 178(3) 4_665
N15 H15A N4 0.79(4) 2.47(4) 3.139(3) 143(3) 2_655
N14 H14A O2 0.85(4) 2.57(4) 3.055(3) 117(3) 4_666
N13 H13C N10 0.84(4) 2.47(4) 3.291(3) 167(3) 4_565
N16 H16B N8 0.85(3) 2.52(3) 3.289(3) 150(2) 3_666
N15 H15B O2 0.84(3) 2.16(3) 2.999(3) 172(2) 3_665
N13 H13B O1 0.81(4) 2.33(4) 3.081(3) 153(3) 3_665
N13 H13B O4 0.81(4) 2.66(4) 3.129(3) 119(3) 2
N16 H16C O3 0.89(4) 2.14(4) 3.008(3) 164(3) .
N14 H14C O4 0.79(3) 2.28(3) 3.063(3) 173(3) 4_665
N14 H14B O1 0.88(4) 2.60(3) 3.180(3) 125(3) .
N14 H14B N9 0.88(4) 2.31(4) 3.141(3) 157(3) 4_565
N16 H16A N5 0.91(5) 2.16(5) 3.030(3) 161(3) 4_666
N13 H13A N8 0.87(4) 2.50(4) 3.299(3) 153(3) 3_666
N15 H15C N11 0.91(4) 2.21(4) 3.126(3) 178(3) 4_665
N15 H15A N4 0.79(4) 2.47(4) 3.139(3) 143(3) 2_655
N14 H14A O2 0.85(4) 2.57(4) 3.055(3) 117(3) 4_666
N13 H13C N10 0.84(4) 2.47(4) 3.291(3) 167(3) 4_565

loop_
_geom_torsion_atom_site_label_1
_geom_torsion_atom_site_label_2
_geom_torsion_atom_site_label_3
_geom_torsion_atom_site_label_4
_geom_torsion
_geom_torsion_site_symmetry_4
C1 N1 N2 N3 0.3(2) .
N5 N1 N2 N3 174.69(17) .
N1 N2 N3 N4 0.1(2) .
N2 N3 N4 C1 -0.4(2) .
C1 N1 N5 N6 -74.7(3) .
N2 N1 N5 N6 112.41(19) .
N1 N5 N6 O1 -0.4(2) .
N1 N5 N6 O2 178.97(16) .
N3 N4 C1 N1 0.6(2) .
N3 N4 C1 C1 -179.4(2) 3_655
N2 N1 C1 N4 -0.6(2) .
N5 N1 C1 N4 -174.15(19) .
N2 N1 C1 C1 179.4(2) 3_655
N5 N1 C1 C1 5.9(4) 3_655
C2 N7 N8 N9 -0.2(2) .
N11 N7 N8 N9 171.36(18) .
N7 N8 N9 N10 -0.1(2) .
N8 N9 N10 C2 0.3(2) .
N8 N7 N11 N12 106.3(2) .
C2 N7 N11 N12 -84.4(3) .
N7 N11 N12 O3 0.2(3) .
N7 N11 N12 O4 179.51(17) .
N9 N10 C2 N7 -0.4(2) .
N9 N10 C2 C2 179.4(3) 3_656
N8 N7 C2 N10 0.3(2) .
N11 N7 C2 N10 -169.8(2) .
N8 N7 C2 C2 -179.4(3) 3_656
N11 N7 C2 C2 10.4(4) 3_656
